data_2212947
loop_
_publ_author_name
'Walji, Dhiran V. B.'
'Storey, John M. D.'
'Harrison, William T. A.'

_publ_section_title
;
 Benzyl <i>N</i>-benzyl-<i>N</i>-(2-formylphenyl)carbamate--benzyl
 <i>N</i>-benzyl-<i>N</i>-(2-carboxyphenyl)carbamate
 [0.332(4)/0.668(4)]
;
_journal_coeditor_code LH2316
_journal_issue 4
_journal_name_full 'Acta Crystallographica Section E'
_journal_page_first o1575
_journal_page_last o1576
_journal_paper_doi 10.1107/S1600536807009063
_journal_volume 63
_journal_year 2007
_chemical_formula_iupac '0.332C22 H19 N O3 , 0.668C22 H19 N O4'
_chemical_formula_moiety '0.332C22 H19 N O3 , 0.668C22 H19 N O4'
_chemical_formula_sum 'C22 H19 N O3.67'
_chemical_formula_weight 356.14
_chemical_name_systematic
;
Benzyl N-benzyl-N-(2-formylphenyl)carbamate--benzyl
N-benzyl-N-(2-carboxyphenyl)carbamate [0.332(4)/0.668(4)]
;
_space_group_IT_number 14
_symmetry_cell_setting monoclinic
_symmetry_space_group_name_Hall '-P 2ybc'
_symmetry_space_group_name_H-M 'P 1 21/c 1'
_atom_sites_solution_hydrogens mixed
_atom_sites_solution_primary direct
_atom_sites_solution_secondary difmap
_audit_creation_method SHELXL97
_cell_angle_alpha 90.00
_cell_angle_beta 105.502(2)
_cell_angle_gamma 90.00
_cell_formula_units_Z 4
_cell_length_a 10.1185(4)
_cell_length_b 11.1077(4)
_cell_length_c 16.4915(7)
_cell_measurement_reflns_used 4071
_cell_measurement_temperature 120(2)
_cell_measurement_theta_max 27.5
_cell_measurement_theta_min 2.9
_cell_volume 1786.10(12)
_computing_cell_refinement 'SCALEPACK (Otwinowski & Minor, 1997)'
_computing_data_collection 'COLLECT (Nonius, 1998)'
_computing_data_reduction
;
SCALEPACK, DENZO (Otwinowski & Minor, 1997) and SORTAV (Blessing,
1995)
;
_computing_molecular_graphics 'ORTEP-3 (Farrugia, 1997)'
_computing_publication_material SHELXL97
_computing_structure_refinement 'SHELXL97 (Sheldrick, 1997)'
_computing_structure_solution 'SHELXS97 (Sheldrick, 1997)'
_diffrn_ambient_temperature 120(2)
_diffrn_measured_fraction_theta_full 0.996
_diffrn_measured_fraction_theta_max 0.996
_diffrn_measurement_device_type 'Nonius KappaCCD area-detector'
_diffrn_measurement_method '\f and \w'
_diffrn_radiation_monochromator graphite
_diffrn_radiation_source 'fine-focus sealed tube'
_diffrn_radiation_type MoK\a
_diffrn_radiation_wavelength 0.71073
_diffrn_reflns_av_R_equivalents 0.0371
_diffrn_reflns_av_sigmaI/netI 0.0254
_diffrn_reflns_limit_h_max 12
_diffrn_reflns_limit_h_min -12
_diffrn_reflns_limit_k_max 13
_diffrn_reflns_limit_k_min -13
_diffrn_reflns_limit_l_max 20
_diffrn_reflns_limit_l_min -20
_diffrn_reflns_number 21470
_diffrn_reflns_theta_full 26.00
_diffrn_reflns_theta_max 26.00
_diffrn_reflns_theta_min 3.38
_exptl_absorpt_coefficient_mu 0.090
_exptl_absorpt_correction_T_max 0.995
_exptl_absorpt_correction_T_min 0.956
_exptl_absorpt_correction_type multi-scan
_exptl_absorpt_process_details '(SADABS; Bruker, 2003)'
_exptl_crystal_colour colourless
_exptl_crystal_density_diffrn 1.324
_exptl_crystal_density_method 'not measured'
_exptl_crystal_description block
_exptl_crystal_F_000 750
_exptl_crystal_size_max 0.50
_exptl_crystal_size_mid 0.38
_exptl_crystal_size_min 0.10
_refine_diff_density_max 0.166
_refine_diff_density_min -0.195
_refine_ls_extinction_coef 0.020(3)
_refine_ls_extinction_expression Fc^*^=kFc[1+0.001xFc^2^\l^3^/sin(2\q)]^-1/4^
_refine_ls_extinction_method 'SHELXL97 (Sheldrick, 1997)'
_refine_ls_goodness_of_fit_ref 1.033
_refine_ls_hydrogen_treatment constr
_refine_ls_matrix_type full
_refine_ls_number_parameters 246
_refine_ls_number_reflns 3506
_refine_ls_number_restraints 0
_refine_ls_restrained_S_all 1.033
_refine_ls_R_factor_all 0.0583
_refine_ls_R_factor_gt 0.0414
_refine_ls_shift/su_max 0.000
_refine_ls_shift/su_mean 0.000
_refine_ls_structure_factor_coef Fsqd
_refine_ls_weighting_details 'calc w = 1/[\s^2^(Fo^2^)+(0.0448P)^2^+0.4124P] where P=(Fo^2^+2Fc^2^)/3'
_refine_ls_weighting_scheme calc
_refine_ls_wR_factor_gt 0.0955
_refine_ls_wR_factor_ref 0.1039
_reflns_number_gt 2721
_reflns_number_total 3506
_reflns_threshold_expression I>2\s(I)
_cod_data_source_file lh2316.cif
_cod_data_source_block I
_cod_depositor_comments
;
The following automatic conversions were performed:

'_atom_sites_solution_hydrogens' value 'difmap and geom' was changed
to 'mixed'.

Automatic conversion script
Id: cif_fix_values 6452 2018-10-05 10:23:21Z andrius 
;
_cod_original_sg_symbol_H-M 'P 21/c'
_cod_database_code 2212947
_cod_database_fobs_code 2212947

loop_
_symmetry_equiv_pos_as_xyz
'x, y, z'
'-x, y+1/2, -z+1/2'
'-x, -y, -z'
'x, -y-1/2, z-1/2'

loop_
_atom_site_type_symbol
_atom_site_label
_atom_site_fract_x
_atom_site_fract_y
_atom_site_fract_z
_atom_site_U_iso_or_equiv
_atom_site_adp_type
_atom_site_calc_flag
_atom_site_refinement_flags
_atom_site_occupancy
C C1 0.45639(15) 0.58128(12) 0.16385(8) 0.0383(3) Uani d . 1
C C2 0.21933(14) 0.53110(13) 0.10093(9) 0.0430(4) Uani d . 1
H H2A 0.1439 0.5786 0.0643 0.052 Uiso calc R 1
H H2B 0.2146 0.5425 0.1596 0.052 Uiso calc R 1
C C3 0.19372(14) 0.39997(13) 0.07858(8) 0.0408(3) Uani d . 1
C C4 0.28636(16) 0.32590(14) 0.05520(10) 0.0499(4) Uani d . 1
H H4 0.3715 0.3579 0.0513 0.060 Uiso calc R 1
C C5 0.2571(2) 0.20539(15) 0.03726(12) 0.0641(5) Uani d . 1
H H5 0.3219 0.1558 0.0208 0.077 Uiso calc R 1
C C6 0.1360(2) 0.15744(19) 0.04307(12) 0.0728(6) Uani d . 1
H H6 0.1165 0.0747 0.0311 0.087 Uiso calc R 1
C C7 0.0424(2) 0.2302(2) 0.06642(12) 0.0732(6) Uani d . 1
H H7 -0.0423 0.1974 0.0704 0.088 Uiso calc R 1
C C8 0.07055(16) 0.34995(17) 0.08400(10) 0.0574(4) Uani d . 1
H H8 0.0049 0.3991 0.1000 0.069 Uiso calc R 1
C C9 0.34736(13) 0.65608(12) 0.02235(8) 0.0343(3) Uani d . 1
C C10 0.32963(15) 0.60194(14) -0.05559(9) 0.0450(4) Uani d . 1
H H10 0.3192 0.5171 -0.0606 0.054 Uiso calc R 1
C C11 0.32704(17) 0.67039(16) -0.12621(9) 0.0522(4) Uani d . 1
H H11 0.3130 0.6325 -0.1795 0.063 Uiso calc R 1
C C12 0.34473(16) 0.79263(15) -0.11949(9) 0.0511(4) Uani d . 1
H H12 0.3454 0.8393 -0.1677 0.061 Uiso calc R 1
C C13 0.36162(15) 0.84778(14) -0.04207(9) 0.0449(4) Uani d . 1
H H13 0.3742 0.9325 -0.0376 0.054 Uiso calc R 1
C C14 0.36051(13) 0.78123(12) 0.02948(8) 0.0359(3) Uani d . 1
C C15 0.37080(15) 0.84552(13) 0.11002(9) 0.0422(3) Uani d . 1
H H15 0.4146 0.9219 0.1165 0.051 Uiso d PR 0.332(4)
C C16 0.67726(17) 0.65508(18) 0.22777(10) 0.0589(5) Uani d . 1
H H16A 0.7161 0.5759 0.2494 0.071 Uiso calc R 1
H H16B 0.6429 0.6949 0.2718 0.071 Uiso calc R 1
C C17 0.78487(15) 0.73099(14) 0.20629(9) 0.0451(4) Uani d . 1
C C18 0.77032(16) 0.85437(15) 0.19898(10) 0.0541(4) Uani d . 1
H H18 0.6881 0.8909 0.2043 0.065 Uiso calc R 1
C C19 0.87244(18) 0.92497(16) 0.18424(11) 0.0621(5) Uani d . 1
H H19 0.8601 1.0097 0.1788 0.075 Uiso calc R 1
C C20 0.99169(18) 0.87440(18) 0.17727(12) 0.0640(5) Uani d . 1
H H20 1.0629 0.9236 0.1677 0.077 Uiso calc R 1
C C21 1.00777(19) 0.75321(19) 0.18408(13) 0.0713(6) Uani d . 1
H H21 1.0908 0.7177 0.1793 0.086 Uiso calc R 1
C C22 0.90520(18) 0.68097(16) 0.19791(12) 0.0621(5) Uani d . 1
H H22 0.9175 0.5962 0.2017 0.075 Uiso calc R 1
N N1 0.34975(11) 0.58106(10) 0.09366(7) 0.0365(3) Uani d . 1
O O1 0.45382(11) 0.53259(10) 0.22965(6) 0.0528(3) Uani d . 1
O O2 0.56561(9) 0.63900(9) 0.15169(6) 0.0420(3) Uani d . 1
O O3 0.33191(13) 0.80824(11) 0.16809(7) 0.0618(3) Uani d . 1
O O4 0.43885(17) 0.94901(13) 0.11386(9) 0.0486(7) Uani d P 0.668(4)
H H1 0.4541 0.9801 0.1684 0.058 Uiso d PR 0.668(4)

loop_
_atom_site_aniso_label
_atom_site_aniso_U_11
_atom_site_aniso_U_22
_atom_site_aniso_U_33
_atom_site_aniso_U_12
_atom_site_aniso_U_13
_atom_site_aniso_U_23
C1 0.0487(8) 0.0341(7) 0.0316(7) 0.0019(6) 0.0098(6) 0.0004(6)
C2 0.0421(8) 0.0457(8) 0.0441(8) 0.0029(6) 0.0163(6) 0.0066(6)
C3 0.0388(8) 0.0472(8) 0.0329(7) -0.0051(6) 0.0035(6) 0.0065(6)
C4 0.0477(9) 0.0421(8) 0.0586(10) -0.0033(7) 0.0119(7) 0.0032(7)
C5 0.0740(12) 0.0446(10) 0.0683(12) -0.0023(9) 0.0099(9) -0.0020(8)
C6 0.0889(15) 0.0537(11) 0.0646(12) -0.0271(11) 0.0010(10) 0.0003(9)
C7 0.0627(12) 0.0856(15) 0.0636(12) -0.0412(11) 0.0032(9) 0.0027(10)
C8 0.0429(9) 0.0752(12) 0.0515(9) -0.0133(8) 0.0082(7) 0.0017(8)
C9 0.0344(7) 0.0375(7) 0.0303(7) 0.0004(6) 0.0077(5) 0.0022(6)
C10 0.0550(9) 0.0433(8) 0.0359(8) -0.0003(7) 0.0108(6) -0.0042(6)
C11 0.0635(10) 0.0625(11) 0.0303(8) 0.0040(8) 0.0123(7) -0.0026(7)
C12 0.0573(10) 0.0609(10) 0.0362(8) 0.0044(8) 0.0144(7) 0.0138(7)
C13 0.0498(9) 0.0413(8) 0.0430(8) -0.0002(7) 0.0115(7) 0.0090(6)
C14 0.0355(7) 0.0380(8) 0.0335(7) -0.0001(6) 0.0081(5) 0.0016(6)
C15 0.0497(9) 0.0358(8) 0.0405(8) -0.0013(6) 0.0112(7) -0.0015(6)
C16 0.0563(10) 0.0738(12) 0.0365(8) -0.0102(8) -0.0054(7) 0.0027(8)
C17 0.0438(8) 0.0504(9) 0.0341(7) 0.0014(7) -0.0015(6) -0.0060(6)
C18 0.0427(9) 0.0558(10) 0.0591(10) 0.0095(7) 0.0053(7) -0.0129(8)
C19 0.0624(11) 0.0466(10) 0.0688(11) -0.0010(8) 0.0027(9) -0.0050(8)
C20 0.0540(10) 0.0720(13) 0.0654(11) -0.0095(9) 0.0147(8) -0.0081(9)
C21 0.0465(10) 0.0793(14) 0.0902(15) 0.0079(9) 0.0222(9) -0.0170(11)
C22 0.0608(11) 0.0480(10) 0.0709(12) 0.0132(8) 0.0063(9) -0.0092(9)
N1 0.0419(6) 0.0357(6) 0.0314(6) -0.0036(5) 0.0089(5) 0.0028(5)
O1 0.0641(7) 0.0561(7) 0.0361(6) -0.0028(5) 0.0096(5) 0.0126(5)
O2 0.0414(6) 0.0512(6) 0.0303(5) -0.0037(4) 0.0043(4) 0.0008(4)
O3 0.0855(9) 0.0589(7) 0.0521(7) -0.0148(6) 0.0375(6) -0.0135(6)
O4 0.0738(12) 0.0333(9) 0.0380(9) -0.0117(7) 0.0137(7) -0.0065(6)

loop_
_atom_type_symbol
_atom_type_description
_atom_type_scat_dispersion_real
_atom_type_scat_dispersion_imag
_atom_type_scat_source
C C 0.0033 0.0016 'International Tables Vol C Tables 4.2.6.8 and 6.1.1.4'
H H 0.0000 0.0000 'International Tables Vol C Tables 4.2.6.8 and 6.1.1.4'
N N 0.0061 0.0033 'International Tables Vol C Tables 4.2.6.8 and 6.1.1.4'
O O 0.0106 0.0060 'International Tables Vol C Tables 4.2.6.8 and 6.1.1.4'

loop_
_geom_angle_atom_site_label_1
_geom_angle_atom_site_label_2
_geom_angle_atom_site_label_3
_geom_angle
O1 C1 O2 124.12(13)
O1 C1 N1 123.92(13)
O2 C1 N1 111.95(11)
N1 C2 C3 116.45(12)
N1 C2 H2A 108.2
C3 C2 H2A 108.2
N1 C2 H2B 108.2
C3 C2 H2B 108.2
H2A C2 H2B 107.3
C4 C3 C8 117.93(15)
C4 C3 C2 124.06(13)
C8 C3 C2 117.99(14)
C3 C4 C5 120.94(15)
C3 C4 H4 119.5
C5 C4 H4 119.5
C6 C5 C4 120.51(18)
C6 C5 H5 119.7
C4 C5 H5 119.7
C5 C6 C7 119.29(18)
C5 C6 H6 120.4
C7 C6 H6 120.4
C8 C7 C6 120.53(17)
C8 C7 H7 119.7
C6 C7 H7 119.7
C7 C8 C3 120.80(18)
C7 C8 H8 119.6
C3 C8 H8 119.6
C10 C9 C14 119.67(12)
C10 C9 N1 118.49(12)
C14 C9 N1 121.83(11)
C11 C10 C9 120.66(14)
C11 C10 H10 119.7
C9 C10 H10 119.7
C12 C11 C10 120.21(14)
C12 C11 H11 119.9
C10 C11 H11 119.9
C11 C12 C13 119.61(14)
C11 C12 H12 120.2
C13 C12 H12 120.2
C12 C13 C14 121.23(14)
C12 C13 H13 119.4
C14 C13 H13 119.4
C13 C14 C9 118.54(12)
C13 C14 C15 119.12(13)
C9 C14 C15 122.34(12)
O3 C15 O4 122.30(14)
O3 C15 C14 125.91(13)
O4 C15 C14 111.63(13)
O3 C15 H15 117.4
C14 C15 H15 116.7
O2 C16 C17 108.16(12)
O2 C16 H16A 110.1
C17 C16 H16A 110.1
O2 C16 H16B 110.1
C17 C16 H16B 110.1
H16A C16 H16B 108.4
C22 C17 C18 117.90(15)
C22 C17 C16 121.07(16)
C18 C17 C16 120.93(15)
C19 C18 C17 121.07(15)
C19 C18 H18 119.5
C17 C18 H18 119.5
C20 C19 C18 120.38(17)
C20 C19 H19 119.8
C18 C19 H19 119.8
C21 C20 C19 119.40(18)
C21 C20 H20 120.3
C19 C20 H20 120.3
C20 C21 C22 120.82(17)
C20 C21 H21 119.6
C22 C21 H21 119.6
C21 C22 C17 120.42(17)
C21 C22 H22 119.8
C17 C22 H22 119.8
C1 N1 C9 122.25(11)
C1 N1 C2 117.36(11)
C9 N1 C2 117.91(11)
C1 O2 C16 114.26(11)
C15 O4 H1 108.3

loop_
_geom_bond_atom_site_label_1
_geom_bond_atom_site_label_2
_geom_bond_distance
C1 O1 1.2191(16)
C1 O2 1.3383(17)
C1 N1 1.3552(18)
C2 N1 1.4657(17)
C2 C3 1.508(2)
C2 H2A 0.9900
C2 H2B 0.9900
C3 C4 1.377(2)
C3 C8 1.389(2)
C4 C5 1.386(2)
C4 H4 0.9500
C5 C6 1.362(3)
C5 H5 0.9500
C6 C7 1.376(3)
C6 H6 0.9500
C7 C8 1.375(3)
C7 H7 0.9500
C8 H8 0.9500
C9 C10 1.3866(19)
C9 C14 1.3984(19)
C9 N1 1.4362(16)
C10 C11 1.385(2)
C10 H10 0.9500
C11 C12 1.370(2)
C11 H11 0.9500
C12 C13 1.385(2)
C12 H12 0.9500
C13 C14 1.3950(19)
C13 H13 0.9500
C14 C15 1.4870(19)
C15 O3 1.2019(17)
C15 O4 1.333(2)
C15 H15 0.9500
C16 O2 1.4576(17)
C16 C17 1.493(2)
C16 H16A 0.9900
C16 H16B 0.9900
C17 C22 1.378(2)
C17 C18 1.380(2)
C18 C19 1.370(2)
C18 H18 0.9500
C19 C20 1.363(2)
C19 H19 0.9500
C20 C21 1.357(3)
C20 H20 0.9500
C21 C22 1.378(3)
C21 H21 0.9500
C22 H22 0.9500
O4 H1 0.9375

loop_
_geom_hbond_atom_site_label_D
_geom_hbond_atom_site_label_H
_geom_hbond_atom_site_label_A
_geom_hbond_site_symmetry_A
_geom_hbond_distance_DH
_geom_hbond_distance_HA
_geom_hbond_distance_DA
_geom_hbond_angle_DHA
O4 H1 O1 2_655 0.94 1.79 2.6838(17) 159
C18 H18 O1 2_655 0.95 2.56 3.4460(19) 155

loop_
_geom_torsion_atom_site_label_1
_geom_torsion_atom_site_label_2
_geom_torsion_atom_site_label_3
_geom_torsion_atom_site_label_4
_geom_torsion
N1 C2 C3 C4 2.3(2)
N1 C2 C3 C8 -179.40(12)
C8 C3 C4 C5 0.3(2)
C2 C3 C4 C5 178.58(15)
C3 C4 C5 C6 -0.5(3)
C4 C5 C6 C7 0.5(3)
C5 C6 C7 C8 -0.2(3)
C6 C7 C8 C3 0.0(3)
C4 C3 C8 C7 -0.1(2)
C2 C3 C8 C7 -178.43(15)
C14 C9 C10 C11 1.0(2)
N1 C9 C10 C11 -179.79(13)
C9 C10 C11 C12 1.3(2)
C10 C11 C12 C13 -1.7(2)
C11 C12 C13 C14 -0.2(2)
C12 C13 C14 C9 2.5(2)
C12 C13 C14 C15 -176.41(13)
C10 C9 C14 C13 -2.9(2)
N1 C9 C14 C13 177.98(12)
C10 C9 C14 C15 176.00(13)
N1 C9 C14 C15 -3.1(2)
C13 C14 C15 O3 156.60(16)
C9 C14 C15 O3 -22.3(2)
C13 C14 C15 O4 -27.99(19)
C9 C14 C15 O4 153.13(14)
O2 C16 C17 C22 -104.63(17)
O2 C16 C17 C18 79.13(18)
C22 C17 C18 C19 -0.3(2)
C16 C17 C18 C19 176.08(15)
C17 C18 C19 C20 -0.6(3)
C18 C19 C20 C21 0.8(3)
C19 C20 C21 C22 0.0(3)
C20 C21 C22 C17 -1.0(3)
C18 C17 C22 C21 1.1(2)
C16 C17 C22 C21 -175.29(16)
O1 C1 N1 C9 168.99(13)
O2 C1 N1 C9 -12.36(18)
O1 C1 N1 C2 7.2(2)
O2 C1 N1 C2 -174.13(11)
C10 C9 N1 C1 123.86(15)
C14 C9 N1 C1 -57.00(18)
C10 C9 N1 C2 -74.47(16)
C14 C9 N1 C2 104.67(15)
C3 C2 N1 C1 -93.70(15)
C3 C2 N1 C9 103.72(14)
O1 C1 O2 C16 -8.6(2)
N1 C1 O2 C16 172.75(13)
C17 C16 O2 C1 -174.33(12)
